data_1519225
loop_
_publ_author_name
'Ward, Robert S.'
'Coles, Simon J.'
'Hursthouse, Michael B.'

_publ_section_title
;
 C25H30O7
;
_journal_name_full 'Crystal Structure Report Archive'
_journal_page_first 1045
_journal_year 1999
_chemical_absolute_configuration unk
_chemical_formula_sum 'C25 H30 O7'
_chemical_formula_weight 442.49
_space_group_IT_number 4
_symmetry_cell_setting monoclinic
_symmetry_space_group_name_Hall 'P 2yb'
_symmetry_space_group_name_H-M 'P 1 21 1'
_atom_sites_solution_hydrogens geom
_atom_sites_solution_primary direct
_atom_sites_solution_secondary difmap
_cell_angle_alpha 90.00
_cell_angle_beta 95.23(2)
_cell_angle_gamma 90.00
_cell_formula_units_Z 2
_cell_length_a 11.345(2)
_cell_length_b 8.087(2)
_cell_length_c 12.444(2)
_cell_measurement_temperature 293(2)
_cell_volume 1136.9(4)
_computing_cell_refinement 'DENZO and COLLECT'
_computing_data_collection
;
'DENZO (Otwinowski and Minor, 1997) & COLLECT (Hooft, 1998) '
;
_computing_data_reduction 'DENZO and COLLECT'
_computing_publication_material SHELXL-97
_computing_structure_refinement 'SHELXL-97 (Sheldrick, 2008)'
_computing_structure_solution 'SHELXS-97 (Sheldrick, 2008)'
_diffrn_ambient_temperature 293(2)
_diffrn_measured_fraction_theta_full 0.85
_diffrn_measured_fraction_theta_max 0.85
_diffrn_measurement_device_type 'Enraf Nonius KappaCCD area detector'
_diffrn_measurement_method '\w and \f scans to fill Ewald sphere'
_diffrn_radiation_monochromator graphite
_diffrn_radiation_source 'Enraf Nonius FR591 rotating anode'
_diffrn_radiation_type MoK\a
_diffrn_radiation_wavelength 0.71073
_diffrn_reflns_av_R_equivalents 0.0519
_diffrn_reflns_av_sigmaI/netI 0.0519
_diffrn_reflns_limit_h_max 13
_diffrn_reflns_limit_h_min -13
_diffrn_reflns_limit_k_max 9
_diffrn_reflns_limit_k_min -9
_diffrn_reflns_limit_l_max 14
_diffrn_reflns_limit_l_min -14
_diffrn_reflns_number 32557
_diffrn_reflns_theta_full 25.37
_diffrn_reflns_theta_max 25.37
_diffrn_reflns_theta_min 1.64
_exptl_absorpt_coefficient_mu 0.094
_exptl_absorpt_correction_T_max 0.9860
_exptl_absorpt_correction_T_min 0.9833
_exptl_absorpt_correction_type multi-scan
_exptl_absorpt_process_details 'SORTAV (R.H.Blessing, 1995, 1997)'
_exptl_crystal_colour unk
_exptl_crystal_density_diffrn 1.293
_exptl_crystal_density_method 'not measured'
_exptl_crystal_description unk
_exptl_crystal_F_000 472
_exptl_crystal_size_max 0.18
_exptl_crystal_size_mid 0.18
_exptl_crystal_size_min 0.15
_refine_diff_density_max 0.255
_refine_diff_density_min -0.218
_refine_diff_density_rms 0.000
_refine_ls_extinction_coef 0.052(6)
_refine_ls_extinction_method SHELXL
_refine_ls_goodness_of_fit_ref 0.846
_refine_ls_hydrogen_treatment constr
_refine_ls_matrix_type full
_refine_ls_number_parameters 297
_refine_ls_number_reflns 4170
_refine_ls_number_restraints 1
_refine_ls_restrained_S_all 0.846
_refine_ls_R_factor_all 0.0535
_refine_ls_R_factor_gt 0.0364
_refine_ls_shift/su_max 0.00
_refine_ls_shift/su_mean 0.00
_refine_ls_structure_factor_coef Fsqd
_refine_ls_weighting_details 'calc w=1/[\s^2^(Fo^2^)+(0.2000P)^2^+0.0000P] where P=(Fo^2^+2Fc^2^)/3'
_refine_ls_weighting_scheme calc
_refine_ls_wR_factor_gt 0.0972
_refine_ls_wR_factor_ref 0.1165
_reflns_number_gt 4170
_reflns_number_total 4175
_reflns_threshold_expression >2\s(I)
_cod_data_source_file eCrystal-1045.cif
_cod_data_source_block 99src103
_cod_depositor_comments
;
Citation :
Ward, Robert S. and Coles, Simon J. and Hursthouse, Michael B. (1999) 
University of Southampton, Crystal Structure Report Archive. 
(doi:10.5258/ecrystals/1045)

More at:
http://ecrystals.chem.soton.ac.uk/1045/

The following automatic conversions were performed:

'_symmetry_cell_setting' value 'Monoclinic' changed to 'monoclinic'
according to the built-in table from CIF Core dictionary named
'cif_core.dic' version 2.4.1 from 2010-06-29.

Automatic conversion script
Id: cif_fix_values 3105 2015-03-04 15:46:00Z robertas 
;
_cod_original_sg_symbol_H-M P2(1)
_cod_database_code 1519225

loop_
_symmetry_equiv_pos_as_xyz
'x, y, z'
'-x, y+1/2, -z'

loop_
_atom_site_label
_atom_site_type_symbol
_atom_site_fract_x
_atom_site_fract_y
_atom_site_fract_z
_atom_site_U_iso_or_equiv
_atom_site_adp_type
_atom_site_occupancy
_atom_site_symmetry_multiplicity
_atom_site_calc_flag
_atom_site_refinement_flags
_atom_site_disorder_assembly
_atom_site_disorder_group
O1 O 0.3880 0.7401 0.9057 0.061 Uani 1 1 d . . .
O2 O 0.4492 0.9413 0.7620 0.061 Uani 1 1 d . . .
O3 O 0.9147 0.5798 0.9627 0.045 Uani 1 1 d . . .
O4 O 0.8959 0.7871 1.2379 0.049 Uani 1 1 d . . .
O5 O 0.9647 0.3944 1.2150 0.045 Uani 1 1 d . . .
O6 O 1.3559 0.8674 1.4308 0.055 Uani 1 1 d . . .
O7 O 1.3385 0.6171 1.5557 0.061 Uani 1 1 d . . .
C1 C 0.3495 0.6317 0.9841 0.075 Uani 1 1 d . . .
C2 C 0.4743 1.0352 0.6709 0.080 Uani 1 1 d . . .
C3 C 0.5062 0.7419 0.8920 0.044 Uani 1 1 d . . .
C4 C 0.5396 0.8519 0.8133 0.044 Uani 1 1 d . . .
C5 C 0.6570 0.8636 0.7944 0.046 Uani 1 1 d . . .
C6 C 0.7419 0.7683 0.8536 0.043 Uani 1 1 d . . .
C7 C 0.7106 0.6599 0.9313 0.039 Uani 1 1 d . . .
C8 C 0.5909 0.6475 0.9502 0.044 Uani 1 1 d . . .
C9 C 0.7991 0.5531 0.9962 0.040 Uani 1 1 d . . .
C10 C 0.9924 0.5005 1.0425 0.043 Uani 1 1 d . . .
C11 C 0.9447 0.5389 1.1507 0.039 Uani 1 1 d . . .
C12 C 0.8128 0.5822 1.1186 0.040 Uani 1 1 d . . .
C13 C 0.8038 0.7621 1.1533 0.049 Uani 1 1 d . . .
C14 C 0.9957 0.6993 1.2029 0.039 Uani 1 1 d . . .
C15 C 0.9830 0.4086 1.3315 0.045 Uani 1 1 d . . .
C16 C 0.8680 0.4574 1.3791 0.057 Uani 1 1 d . . .
C17 C 1.0170 0.2325 1.3651 0.060 Uani 1 1 d . . .
C18 C 1.0806 0.5325 1.3595 0.041 Uani 1 1 d . . .
C19 C 1.0878 0.6718 1.2955 0.039 Uani 1 1 d . . .
C20 C 1.1791 0.7848 1.3167 0.041 Uani 1 1 d . . .
C21 C 1.2628 0.7634 1.4034 0.043 Uani 1 1 d . . .
C22 C 1.3592 1.0186 1.3742 0.065 Uani 1 1 d . . .
C23 C 1.2543 0.6250 1.4706 0.045 Uani 1 1 d . . .
C24 C 1.3220 0.5001 1.6364 0.084 Uani 1 1 d . . .
C25 C 1.1651 0.5117 1.4476 0.046 Uani 1 1 d . . .
H1A H 0.3725 0.5207 0.9684 0.113 Uiso 1 1 d . . .
H1B H 0.2649 0.6375 0.9831 0.113 Uiso 1 1 d . . .
H1C H 0.3848 0.6631 1.0541 0.113 Uiso 1 1 d . . .
H2A H 0.5283 1.1227 0.6932 0.121 Uiso 1 1 d . . .
H2B H 0.4023 1.0816 0.6373 0.121 Uiso 1 1 d . . .
H2C H 0.5094 0.9650 0.6204 0.121 Uiso 1 1 d . . .
H5 H 0.6796 0.9356 0.7418 0.054 Uiso 1 1 d . . .
H6 H 0.8210 0.7780 0.8404 0.051 Uiso 1 1 d . . .
H8 H 0.5684 0.5748 1.0025 0.052 Uiso 1 1 d . . .
H9 H 0.7776 0.4371 0.9829 0.048 Uiso 1 1 d . . .
H10A H 1.0723 0.5427 1.0411 0.052 Uiso 1 1 d . . .
H10B H 0.9934 0.3821 1.0302 0.052 Uiso 1 1 d . . .
H12 H 0.7596 0.5111 1.1558 0.049 Uiso 1 1 d . . .
H13A H 0.8141 0.8354 1.0932 0.059 Uiso 1 1 d . . .
H13B H 0.7271 0.7836 1.1790 0.059 Uiso 1 1 d . . .
H14 H 1.0305 0.7652 1.1478 0.047 Uiso 1 1 d . . .
H16A H 0.8489 0.5701 1.3605 0.085 Uiso 1 1 d . . .
H16B H 0.8781 0.4462 1.4562 0.085 Uiso 1 1 d . . .
H16C H 0.8050 0.3865 1.3503 0.085 Uiso 1 1 d . . .
H17A H 0.9555 0.1579 1.3381 0.090 Uiso 1 1 d . . .
H17B H 1.0274 0.2256 1.4424 0.090 Uiso 1 1 d . . .
H17C H 1.0897 0.2030 1.3359 0.090 Uiso 1 1 d . . .
H20 H 1.1840 0.8761 1.2719 0.050 Uiso 1 1 d . . .
H22A H 1.3667 0.9967 1.2993 0.098 Uiso 1 1 d . . .
H22B H 1.4256 1.0828 1.4036 0.098 Uiso 1 1 d . . .
H22C H 1.2874 1.0789 1.3812 0.098 Uiso 1 1 d . . .
H24A H 1.2439 0.5118 1.6594 0.127 Uiso 1 1 d . . .
H24B H 1.3797 0.5178 1.6967 0.127 Uiso 1 1 d . . .
H24C H 1.3312 0.3908 1.6083 0.127 Uiso 1 1 d . . .
H25 H 1.1609 0.4193 1.4916 0.054 Uiso 1 1 d . . .

loop_
_atom_site_aniso_label
_atom_site_aniso_U_11
_atom_site_aniso_U_22
_atom_site_aniso_U_33
_atom_site_aniso_U_23
_atom_site_aniso_U_13
_atom_site_aniso_U_12
O1 0.035 0.065 0.083 0.021 0.010 0.003
O2 0.048 0.070 0.065 0.022 0.004 0.012
O3 0.039 0.057 0.039 0.003 0.005 0.005
O4 0.047 0.053 0.045 -0.009 -0.006 0.014
O5 0.047 0.041 0.046 0.004 0.003 0.003
O6 0.046 0.061 0.055 0.008 -0.009 -0.006
O7 0.048 0.082 0.049 0.021 -0.010 -0.002
C1 0.052 0.054 0.124 0.025 0.029 0.001
C2 0.064 0.095 0.081 0.043 0.002 0.011
C3 0.036 0.044 0.051 -0.001 0.006 0.000
C4 0.043 0.046 0.043 0.002 -0.001 0.004
C5 0.043 0.054 0.040 0.005 0.005 -0.002
C6 0.039 0.050 0.039 -0.002 0.003 -0.003
C7 0.037 0.043 0.037 -0.005 0.000 -0.002
C8 0.042 0.045 0.044 0.003 0.003 -0.002
C9 0.036 0.043 0.042 -0.001 0.002 -0.001
C10 0.036 0.051 0.042 -0.002 0.004 0.006
C11 0.036 0.040 0.040 0.003 0.003 0.004
C12 0.033 0.048 0.040 0.002 0.004 0.000
C13 0.045 0.055 0.045 -0.006 -0.003 0.013
C14 0.038 0.043 0.037 0.004 0.002 0.002
C15 0.041 0.051 0.043 0.009 0.006 -0.002
C16 0.044 0.070 0.058 0.005 0.014 -0.005
C17 0.062 0.055 0.063 0.018 0.002 -0.006
C18 0.035 0.049 0.039 0.007 0.005 0.004
C19 0.036 0.045 0.037 0.002 0.002 0.003
C20 0.041 0.044 0.039 0.005 0.001 0.002
C21 0.038 0.049 0.041 -0.001 0.003 0.001
C22 0.054 0.064 0.075 0.014 -0.010 -0.013
C23 0.037 0.060 0.037 0.006 0.002 0.008
C24 0.070 0.118 0.061 0.045 -0.016 -0.008
C25 0.040 0.056 0.041 0.014 0.006 0.006

loop_
_atom_type_symbol
_atom_type_description
_atom_type_scat_dispersion_real
_atom_type_scat_dispersion_imag
_atom_type_scat_source
C C 0.0033 0.0016 'International Tables Vol C Tables 4.2.6.8 and 6.1.1.4'
H H 0.0000 0.0000 'International Tables Vol C Tables 4.2.6.8 and 6.1.1.4'
O O 0.0106 0.0060 'International Tables Vol C Tables 4.2.6.8 and 6.1.1.4'

loop_
_geom_angle_atom_site_label_1
_geom_angle_atom_site_label_2
_geom_angle_atom_site_label_3
_geom_angle
_geom_angle_site_symmetry_1
_geom_angle_site_symmetry_3
C3 O1 C1 117.5 . .
C4 O2 C2 117.5 . .
C10 O3 C9 104.8 . .
C13 O4 C14 104.5 . .
C11 O5 C15 119.9 . .
C21 O6 C22 117.5 . .
C23 O7 C24 117.3 . .
O1 C1 H1A 109.5 . .
O1 C1 H1B 109.5 . .
H1A C1 H1B 109.5 . .
O1 C1 H1C 109.5 . .
H1A C1 H1C 109.5 . .
H1B C1 H1C 109.5 . .
O2 C2 H2A 109.5 . .
O2 C2 H2B 109.5 . .
H2A C2 H2B 109.5 . .
O2 C2 H2C 109.4 . .
H2A C2 H2C 109.5 . .
H2B C2 H2C 109.5 . .
O1 C3 C8 124.9 . .
O1 C3 C4 115.1 . .
C8 C3 C4 119.9 . .
O2 C4 C5 125.5 . .
O2 C4 C3 115.1 . .
C5 C4 C3 119.4 . .
C4 C5 C6 120.4 . .
C4 C5 H5 119.8 . .
C6 C5 H5 119.9 . .
C7 C6 C5 121.0 . .
C7 C6 H6 119.5 . .
C5 C6 H6 119.5 . .
C6 C7 C8 118.6 . .
C6 C7 C9 122.8 . .
C8 C7 C9 118.6 . .
C3 C8 C7 120.7 . .
C3 C8 H8 119.7 . .
C7 C8 H8 119.6 . .
O3 C9 C7 110.0 . .
O3 C9 C12 104.7 . .
C7 C9 C12 116.6 . .
O3 C9 H9 108.5 . .
C7 C9 H9 108.4 . .
C12 C9 H9 108.4 . .
O3 C10 C11 106.1 . .
O3 C10 H10A 110.5 . .
C11 C10 H10A 110.5 . .
O3 C10 H10B 110.6 . .
C11 C10 H10B 110.5 . .
H10A C10 H10B 108.7 . .
O5 C11 C10 106.1 . .
O5 C11 C14 114.8 . .
C10 C11 C14 113.2 . .
O5 C11 C12 115.5 . .
C10 C11 C12 103.3 . .
C14 C11 C12 103.6 . .
C13 C12 C9 115.1 . .
C13 C12 C11 103.3 . .
C9 C12 C11 103.2 . .
C13 C12 H12 111.5 . .
C9 C12 H12 111.6 . .
C11 C12 H12 111.5 . .
O4 C13 C12 106.3 . .
O4 C13 H13A 110.5 . .
C12 C13 H13A 110.4 . .
O4 C13 H13B 110.5 . .
C12 C13 H13B 110.5 . .
H13A C13 H13B 108.6 . .
O4 C14 C19 110.7 . .
O4 C14 C11 105.5 . .
C19 C14 C11 114.1 . .
O4 C14 H14 108.8 . .
C19 C14 H14 108.8 . .
C11 C14 H14 108.8 . .
O5 C15 C18 108.6 . .
O5 C15 C17 102.1 . .
C18 C15 C17 113.3 . .
O5 C15 C16 110.9 . .
C18 C15 C16 111.8 . .
C17 C15 C16 109.7 . .
C15 C16 H16A 109.4 . .
C15 C16 H16B 109.5 . .
H16A C16 H16B 109.5 . .
C15 C16 H16C 109.4 . .
H16A C16 H16C 109.4 . .
H16B C16 H16C 109.5 . .
C15 C17 H17A 109.5 . .
C15 C17 H17B 109.5 . .
H17A C17 H17B 109.5 . .
C15 C17 H17C 109.4 . .
H17A C17 H17C 109.5 . .
H17B C17 H17C 109.5 . .
C19 C18 C25 118.4 . .
C19 C18 C15 119.1 . .
C25 C18 C15 122.4 . .
C18 C19 C20 120.5 . .
C18 C19 C14 119.2 . .
C20 C19 C14 120.3 . .
C21 C20 C19 120.9 . .
C21 C20 H20 119.6 . .
C19 C20 H20 119.5 . .
O6 C21 C20 125.3 . .
O6 C21 C23 115.7 . .
C20 C21 C23 119.0 . .
O6 C22 H22A 109.4 . .
O6 C22 H22B 109.5 . .
H22A C22 H22B 109.5 . .
O6 C22 H22C 109.4 . .
H22A C22 H22C 109.4 . .
H22B C22 H22C 109.5 . .
O7 C23 C25 125.5 . .
O7 C23 C21 114.8 . .
C25 C23 C21 119.7 . .
O7 C24 H24A 109.5 . .
O7 C24 H24B 109.4 . .
H24A C24 H24B 109.5 . .
O7 C24 H24C 109.5 . .
H24A C24 H24C 109.5 . .
H24B C24 H24C 109.4 . .
C23 C25 C18 121.4 . .
C23 C25 H25 119.3 . .
C18 C25 H25 119.3 . .

loop_
_geom_bond_atom_site_label_1
_geom_bond_atom_site_label_2
_geom_bond_distance
_geom_bond_site_symmetry_2
O1 C3 1.3672 .
O1 C1 1.4102 .
O2 C4 1.3648 .
O2 C2 1.4148 .
O3 C10 1.4195 .
O3 C9 1.4283 .
O4 C13 1.4284 .
O4 C14 1.4373 .
O5 C11 1.4227 .
O5 C15 1.4502 .
O6 C21 1.3688 .
O6 C22 1.4133 .
O7 C23 1.3615 .
O7 C24 1.4047 .
C1 H1A 0.9599 .
C1 H1B 0.9599 .
C1 H1C 0.9592 .
C2 H2A 0.9602 .
C2 H2B 0.9595 .
C2 H2C 0.9599 .
C3 C8 1.3798 .
C3 C4 1.4006 .
C4 C5 1.3767 .
C5 C6 1.3911 .
C5 H5 0.9294 .
C6 C7 1.3755 .
C6 H6 0.9302 .
C7 C8 1.4028 .
C7 C9 1.5028 .
C8 H8 0.9299 .
C9 C12 1.5350 .
C9 H9 0.9796 .
C10 C11 1.5281 .
C10 H10A 0.9702 .
C10 H10B 0.9699 .
C11 C14 1.5397 .
C11 C12 1.5532 .
C12 C13 1.5237 .
C12 H12 0.9799 .
C13 H13A 0.9697 .
C13 H13B 0.9698 .
C14 C19 1.4998 .
C14 H14 0.9795 .
C15 C18 1.5103 .
C15 C17 1.5239 .
C15 C16 1.5329 .
C16 H16A 0.9602 .
C16 H16B 0.9601 .
C16 H16C 0.9599 .
C17 H17A 0.9596 .
C17 H17B 0.9600 .
C17 H17C 0.9612 .
C18 C19 1.3863 .
C18 C25 1.3991 .
C19 C20 1.3884 .
C20 C21 1.3816 .
C20 H20 0.9299 .
C21 C23 1.4057 .
C22 H22A 0.9601 .
C22 H22B 0.9595 .
C22 H22C 0.9601 .
C23 C25 1.3758 .
C24 H24A 0.9603 .
C24 H24B 0.9605 .
C24 H24C 0.9597 .
C25 H25 0.9302 .
